data_1550859
loop_
_publ_author_name
'Arrowsmith, Merle'
'Schweizer, Julia I.'
'Heinz, Myron'
'H\"arterich, Marcel'
'Krummenacher, Ivo'
'Holthausen, Max C.'
'Braunschweig, Holger'

_publ_section_title
;
 Synthesis and reduction chemistry of mixed-Lewis-base-stabilised
 chloroborylenes
;
_journal_issue 19
_journal_name_full 'Chemical Science'
_journal_page_first 5095
_journal_page_last 5103
_journal_paper_doi 10.1039/C9SC01039D
_journal_volume 10
_journal_year 2019
_chemical_formula_moiety 'C41 H57 B Cl N3'
_chemical_formula_sum 'C41 H57 B Cl N3'
_chemical_formula_weight 638.15
_space_group_crystal_system triclinic
_space_group_IT_number 2
_space_group_name_Hall '-P 1'
_space_group_name_H-M_alt 'P -1'
_symmetry_space_group_name_Hall '-P 1'
_symmetry_space_group_name_H-M 'P -1'
_atom_sites_solution_hydrogens geom
_audit_creation_method SHELXL-2014/7
_audit_update_record
;
2019-01-25 deposited with the CCDC.    2019-04-08 downloaded from the CCDC.
;
_cell_angle_alpha 79.591(4)
_cell_angle_beta 76.738(4)
_cell_angle_gamma 71.310(4)
_cell_formula_units_Z 2
_cell_length_a 10.8472(10)
_cell_length_b 11.1775(10)
_cell_length_c 18.8985(16)
_cell_measurement_reflns_used 7335
_cell_measurement_temperature 100(2)
_cell_measurement_theta_max 26.98
_cell_measurement_theta_min 2.23
_cell_volume 2098.3(3)
_computing_data_collection 'Smart NT ver. 5.63 (Bruker AXS)'
_computing_molecular_graphics 'ShelXLe (Huebschle et all, 2011)'
_computing_publication_material 'SHELXL-2014/6 (Sheldrick, 2014)'
_computing_structure_refinement 'SHELXL-2014/6 (Sheldrick, 2014)'
_computing_structure_solution 'SHELXT (Sheldrick, 2012)'
_diffrn_ambient_temperature 100(2)
_diffrn_detector 'CCD area detector (Photon)'
_diffrn_detector_area_resol_mean 8.333
_diffrn_measured_fraction_theta_full 0.999
_diffrn_measured_fraction_theta_max 0.999
_diffrn_measurement_device_type 'Bruker D8 Quest'
_diffrn_measurement_method '\f and \w scans'
_diffrn_radiation_type MoK\a
_diffrn_radiation_wavelength 0.71073
_diffrn_reflns_av_R_equivalents 0.1252
_diffrn_reflns_av_unetI/netI 0.0963
_diffrn_reflns_Laue_measured_fraction_full 0.999
_diffrn_reflns_Laue_measured_fraction_max 0.999
_diffrn_reflns_limit_h_max 13
_diffrn_reflns_limit_h_min -13
_diffrn_reflns_limit_k_max 14
_diffrn_reflns_limit_k_min -14
_diffrn_reflns_limit_l_max 24
_diffrn_reflns_limit_l_min -24
_diffrn_reflns_number 43836
_diffrn_reflns_point_group_measured_fraction_full 0.999
_diffrn_reflns_point_group_measured_fraction_max 0.999
_diffrn_reflns_theta_full 26.000
_diffrn_reflns_theta_max 27.101
_diffrn_reflns_theta_min 2.117
_diffrn_source 'sealed tube'
_exptl_absorpt_coefficient_mu 0.119
_exptl_absorpt_correction_T_max 0.7456
_exptl_absorpt_correction_T_min 0.5010
_exptl_absorpt_correction_type multi-scan
_exptl_absorpt_process_details 'SadAbs 2014/4 (Bruker AXS)'
_exptl_crystal_colour red
_exptl_crystal_density_diffrn 1.010
_exptl_crystal_description plate
_exptl_crystal_F_000 692
_exptl_crystal_size_max 0.409
_exptl_crystal_size_mid 0.236
_exptl_crystal_size_min 0.200
_refine_diff_density_max 0.283
_refine_diff_density_min -0.496
_refine_diff_density_rms 0.061
_refine_ls_extinction_method none
_refine_ls_goodness_of_fit_ref 1.034
_refine_ls_hydrogen_treatment constr
_refine_ls_matrix_type full
_refine_ls_number_parameters 429
_refine_ls_number_reflns 9250
_refine_ls_number_restraints 0
_refine_ls_restrained_S_all 1.034
_refine_ls_R_factor_all 0.0936
_refine_ls_R_factor_gt 0.0561
_refine_ls_shift/su_max 0.000
_refine_ls_shift/su_mean 0.000
_refine_ls_structure_factor_coef Fsqd
_refine_ls_weighting_details 'w=1/[\s^2^(Fo^2^)+(0.0652P)^2^+0.3759P] where P=(Fo^2^+2Fc^2^)/3'
_refine_ls_weighting_scheme calc
_refine_ls_wR_factor_gt 0.1377
_refine_ls_wR_factor_ref 0.1566
_reflns_Friedel_coverage 0.000
_reflns_number_gt 6267
_reflns_number_total 9250
_reflns_threshold_expression 'I > 2\s(I)'
_cod_data_source_file c9sc01039d2.cif
_cod_data_source_block final_a_sq_CCDC1
_cod_database_code 1550859
_shelx_shelxl_version_number 2014/7
_shelx_space_group_comment
;
The symmetry employed for this shelxl refinement is uniquely defined
by the following loop, which should always be used as a source of
symmetry information in preference to the above space-group names.
They are only intended as comments.
;
_shelx_estimated_absorpt_t_min 0.953
_shelx_estimated_absorpt_t_max 0.977

loop_
_space_group_symop_operation_xyz
'x, y, z'
'-x, -y, -z'

loop_
_atom_site_label
_atom_site_type_symbol
_atom_site_fract_x
_atom_site_fract_y
_atom_site_fract_z
_atom_site_U_iso_or_equiv
_atom_site_adp_type
_atom_site_occupancy
_atom_site_site_symmetry_order
_atom_site_calc_flag
_atom_site_refinement_flags_posn
_atom_site_refinement_flags_adp
Cl1 Cl 0.43706(5) 0.64113(5) 0.36450(3) 0.02110(13) Uani 1 1 d . .
N1 N 0.35954(15) 0.90011(15) 0.24684(9) 0.0186(4) Uani 1 1 d . .
C1 C 0.29308(17) 0.80785(18) 0.25391(10) 0.0162(4) Uani 1 1 d . .
B1 B 0.3117(2) 0.6885(2) 0.30466(11) 0.0152(4) Uani 1 1 d . .
N2 N 0.18552(15) 0.53749(15) 0.27916(8) 0.0184(4) Uani 1 1 d . .
C2 C 0.3090(2) 1.01981(18) 0.19812(11) 0.0226(4) Uani 1 1 d . .
N3 N 0.17663(15) 0.55579(15) 0.39472(8) 0.0177(3) Uani 1 1 d . .
C3 C 0.2810(2) 1.1388(2) 0.23464(13) 0.0325(5) Uani 1 1 d . .
H3A H 0.2456 1.2141 0.2016 0.049 Uiso 1 1 calc R U
H3B H 0.3633 1.1430 0.2458 0.049 Uiso 1 1 calc R U
H3C H 0.2162 1.1358 0.2801 0.049 Uiso 1 1 calc R U
C4 C 0.4060(2) 1.0337(2) 0.12597(12) 0.0308(5) Uani 1 1 d . .
H4A H 0.3672 1.1123 0.0961 0.046 Uiso 1 1 calc R U
H4B H 0.4236 0.9608 0.0993 0.046 Uiso 1 1 calc R U
H4C H 0.4891 1.0370 0.1365 0.046 Uiso 1 1 calc R U
C5 C 0.1807(2) 1.00333(19) 0.18744(11) 0.0238(5) Uani 1 1 d . .
H5A H 0.1655 1.0375 0.1371 0.029 Uiso 1 1 calc R U
H5B H 0.1049 1.0497 0.2223 0.029 Uiso 1 1 calc R U
C6 C 0.19409(18) 0.86064(18) 0.20100(10) 0.0188(4) Uani 1 1 d . .
C7 C 0.2515(2) 0.8008(2) 0.12953(11) 0.0240(5) Uani 1 1 d . .
H7A H 0.1907 0.8389 0.0950 0.036 Uiso 1 1 calc R U
H7B H 0.2635 0.7090 0.1393 0.036 Uiso 1 1 calc R U
H7C H 0.3373 0.8161 0.1085 0.036 Uiso 1 1 calc R U
C8 C 0.05559(19) 0.8452(2) 0.23091(11) 0.0252(5) Uani 1 1 d . .
H8A H 0.0020 0.8764 0.1925 0.038 Uiso 1 1 calc R U
H8B H 0.0134 0.8941 0.2726 0.038 Uiso 1 1 calc R U
H8C H 0.0628 0.7551 0.2468 0.038 Uiso 1 1 calc R U
C9 C 0.47858(19) 0.88196(19) 0.27337(11) 0.0203(4) Uani 1 1 d . .
C10 C 0.6018(2) 0.8200(2) 0.23295(11) 0.0253(5) Uani 1 1 d . .
C11 C 0.6160(2) 0.7534(2) 0.16676(12) 0.0282(5) Uani 1 1 d . .
H11 H 0.5263 0.7750 0.1540 0.034 Uiso 1 1 calc R U
C12 C 0.7081(2) 0.7965(3) 0.09935(12) 0.0362(6) Uani 1 1 d . .
H12A H 0.7086 0.7556 0.0575 0.054 Uiso 1 1 calc R U
H12B H 0.7981 0.7723 0.1095 0.054 Uiso 1 1 calc R U
H12C H 0.6764 0.8890 0.0880 0.054 Uiso 1 1 calc R U
C13 C 0.6648(2) 0.6095(2) 0.18517(14) 0.0382(6) Uani 1 1 d . .
H13A H 0.6650 0.5680 0.1437 0.057 Uiso 1 1 calc R U
H13B H 0.6060 0.5827 0.2284 0.057 Uiso 1 1 calc R U
H13C H 0.7549 0.5852 0.1952 0.057 Uiso 1 1 calc R U
C14 C 0.7162(2) 0.8117(3) 0.25713(13) 0.0392(6) Uani 1 1 d . .
H14 H 0.7999 0.7696 0.2303 0.047 Uiso 1 1 calc R U
C15 C 0.7114(2) 0.8633(3) 0.31933(13) 0.0438(7) Uani 1 1 d . .
H15 H 0.7907 0.8609 0.3335 0.053 Uiso 1 1 calc R U
C16 C 0.5908(2) 0.9177(2) 0.36012(12) 0.0340(5) Uani 1 1 d . .
H16 H 0.5878 0.9495 0.4040 0.041 Uiso 1 1 calc R U
C17 C 0.4732(2) 0.9280(2) 0.33950(11) 0.0231(4) Uani 1 1 d . .
C18 C 0.3451(2) 0.9801(2) 0.39175(11) 0.0255(5) Uani 1 1 d . .
H18 H 0.2693 0.9830 0.3691 0.031 Uiso 1 1 calc R U
C19 C 0.3383(2) 0.8946(2) 0.46532(11) 0.0301(5) Uani 1 1 d . .
H19A H 0.2543 0.9298 0.4976 0.045 Uiso 1 1 calc R U
H19B H 0.4120 0.8908 0.4883 0.045 Uiso 1 1 calc R U
H19C H 0.3443 0.8088 0.4569 0.045 Uiso 1 1 calc R U
C20 C 0.3284(3) 1.1146(2) 0.40799(13) 0.0378(6) Uani 1 1 d . .
H20A H 0.2420 1.1464 0.4391 0.057 Uiso 1 1 calc R U
H20B H 0.3339 1.1710 0.3619 0.057 Uiso 1 1 calc R U
H20C H 0.3987 1.1123 0.4333 0.057 Uiso 1 1 calc R U
C21 C 0.22603(17) 0.59560(17) 0.32439(10) 0.0152(4) Uani 1 1 d . .
C22 C 0.0857(2) 0.4747(2) 0.32148(11) 0.0259(5) Uani 1 1 d . .
H22A H 0.1017 0.3905 0.3056 0.031 Uiso 1 1 calc R U
H22B H -0.0050 0.5278 0.3162 0.031 Uiso 1 1 calc R U
C23 C 0.1057(2) 0.4618(2) 0.39882(11) 0.0242(5) Uani 1 1 d . .
H23A H 0.0200 0.4823 0.4333 0.029 Uiso 1 1 calc R U
H23B H 0.1595 0.3749 0.4141 0.029 Uiso 1 1 calc R U
C24 C 0.26445(19) 0.48813(18) 0.21274(10) 0.0184(4) Uani 1 1 d . .
C25 C 0.39777(19) 0.41715(18) 0.21010(11) 0.0201(4) Uani 1 1 d . .
C26 C 0.4631(2) 0.3796(2) 0.27619(12) 0.0259(5) Uani 1 1 d . .
H26A H 0.5403 0.3048 0.2682 0.039 Uiso 1 1 calc R U
H26B H 0.4000 0.3593 0.3193 0.039 Uiso 1 1 calc R U
H26C H 0.4916 0.4502 0.2841 0.039 Uiso 1 1 calc R U
C27 C 0.4696(2) 0.3716(2) 0.14418(11) 0.0255(5) Uani 1 1 d . .
H27 H 0.5612 0.3276 0.1410 0.031 Uiso 1 1 calc R U
C28 C 0.4128(2) 0.3879(2) 0.08337(11) 0.0248(5) Uani 1 1 d . .
C29 C 0.4937(2) 0.3349(2) 0.01361(12) 0.0342(5) Uani 1 1 d . .
H29A H 0.4525 0.3832 -0.0279 0.051 Uiso 1 1 calc R U
H29B H 0.4975 0.2454 0.0167 0.051 Uiso 1 1 calc R U
H29C H 0.5836 0.3418 0.0067 0.051 Uiso 1 1 calc R U
C30 C 0.2791(2) 0.4500(2) 0.08931(11) 0.0251(5) Uani 1 1 d . .
H30 H 0.2378 0.4585 0.0487 0.030 Uiso 1 1 calc R U
C31 C 0.20279(19) 0.50067(19) 0.15322(11) 0.0214(4) Uani 1 1 d . .
C32 C 0.0575(2) 0.5657(2) 0.15531(12) 0.0314(5) Uani 1 1 d . .
H32A H 0.0381 0.5784 0.1059 0.047 Uiso 1 1 calc R U
H32B H 0.0335 0.6482 0.1737 0.047 Uiso 1 1 calc R U
H32C H 0.0061 0.5127 0.1878 0.047 Uiso 1 1 calc R U
C33 C 0.17441(19) 0.60236(19) 0.46120(10) 0.0191(4) Uani 1 1 d . .
C34 C 0.08668(19) 0.72031(19) 0.47837(11) 0.0217(4) Uani 1 1 d . .
C35 C 0.0013(2) 0.8050(2) 0.42670(12) 0.0337(6) Uani 1 1 d . .
H35A H -0.0667 0.8725 0.4524 0.050 Uiso 1 1 calc R U
H35B H -0.0413 0.7551 0.4080 0.050 Uiso 1 1 calc R U
H35C H 0.0558 0.8429 0.3858 0.050 Uiso 1 1 calc R U
C36 C 0.0807(2) 0.7573(2) 0.54571(11) 0.0251(5) Uani 1 1 d . .
H36 H 0.0215 0.8371 0.5580 0.030 Uiso 1 1 calc R U
C37 C 0.1582(2) 0.6819(2) 0.59576(12) 0.0286(5) Uani 1 1 d . .
C38 C 0.1527(3) 0.7265(3) 0.66705(13) 0.0441(7) Uani 1 1 d . .
H38A H 0.1969 0.6547 0.6995 0.066 Uiso 1 1 calc R U
H38B H 0.0601 0.7611 0.6902 0.066 Uiso 1 1 calc R U
H38C H 0.1975 0.7927 0.6580 0.066 Uiso 1 1 calc R U
C39 C 0.2424(2) 0.5648(2) 0.57708(11) 0.0285(5) Uani 1 1 d . .
H39 H 0.2949 0.5114 0.6110 0.034 Uiso 1 1 calc R U
C40 C 0.2526(2) 0.5229(2) 0.51053(11) 0.0236(4) Uani 1 1 d . .
C41 C 0.3480(2) 0.3957(2) 0.49348(12) 0.0315(5) Uani 1 1 d . .
H41A H 0.4133 0.3691 0.5257 0.047 Uiso 1 1 calc R U
H41B H 0.3933 0.4025 0.4424 0.047 Uiso 1 1 calc R U
H41C H 0.2993 0.3328 0.5012 0.047 Uiso 1 1 calc R U

loop_
_atom_site_aniso_label
_atom_site_aniso_U_11
_atom_site_aniso_U_22
_atom_site_aniso_U_33
_atom_site_aniso_U_23
_atom_site_aniso_U_13
_atom_site_aniso_U_12
Cl1 0.0187(2) 0.0201(3) 0.0248(3) 0.00037(19) -0.00853(19) -0.00453(19)
N1 0.0164(8) 0.0135(8) 0.0246(9) 0.0027(7) -0.0037(7) -0.0053(6)
C1 0.0119(9) 0.0159(10) 0.0208(10) -0.0031(7) -0.0007(7) -0.0050(7)
B1 0.0135(10) 0.0152(11) 0.0168(10) -0.0030(8) -0.0028(8) -0.0033(8)
N2 0.0163(8) 0.0199(9) 0.0192(8) -0.0043(7) 0.0009(6) -0.0075(7)
C2 0.0241(11) 0.0129(10) 0.0282(11) 0.0045(8) -0.0049(9) -0.0055(8)
N3 0.0195(8) 0.0146(8) 0.0184(8) 0.0007(6) -0.0024(6) -0.0065(7)
C3 0.0421(14) 0.0133(10) 0.0407(13) 0.0033(9) -0.0105(11) -0.0074(10)
C4 0.0324(12) 0.0254(12) 0.0335(12) 0.0080(9) -0.0041(10) -0.0144(10)
C5 0.0223(10) 0.0165(10) 0.0277(11) 0.0048(8) -0.0057(9) -0.0024(8)
C6 0.0155(9) 0.0158(10) 0.0235(10) 0.0033(8) -0.0049(8) -0.0043(8)
C7 0.0266(11) 0.0240(11) 0.0220(10) 0.0019(8) -0.0064(8) -0.0093(9)
C8 0.0179(10) 0.0269(12) 0.0299(11) 0.0066(9) -0.0101(9) -0.0067(9)
C9 0.0185(10) 0.0177(10) 0.0258(10) -0.0001(8) -0.0033(8) -0.0088(8)
C10 0.0189(10) 0.0319(12) 0.0257(11) -0.0035(9) -0.0007(8) -0.0104(9)
C11 0.0169(10) 0.0343(13) 0.0313(12) -0.0080(10) -0.0003(9) -0.0052(9)
C12 0.0266(12) 0.0483(15) 0.0337(13) -0.0126(11) 0.0013(10) -0.0117(11)
C13 0.0277(12) 0.0366(14) 0.0437(14) -0.0097(11) 0.0007(10) -0.0026(10)
C14 0.0160(11) 0.0663(18) 0.0360(13) -0.0132(12) 0.0001(9) -0.0126(11)
C15 0.0234(12) 0.079(2) 0.0366(14) -0.0135(13) -0.0064(10) -0.0211(13)
C16 0.0300(12) 0.0500(15) 0.0294(12) -0.0088(11) -0.0040(10) -0.0204(11)
C17 0.0230(11) 0.0238(11) 0.0252(11) -0.0016(8) -0.0020(8) -0.0127(9)
C18 0.0274(11) 0.0210(11) 0.0284(11) -0.0061(9) -0.0002(9) -0.0093(9)
C19 0.0322(12) 0.0267(12) 0.0287(12) -0.0055(9) 0.0026(9) -0.0093(10)
C20 0.0501(15) 0.0272(13) 0.0364(13) -0.0072(10) 0.0004(11) -0.0155(11)
C21 0.0134(9) 0.0129(9) 0.0167(9) -0.0016(7) -0.0037(7) 0.0005(7)
C22 0.0249(11) 0.0301(12) 0.0272(11) -0.0050(9) 0.0015(9) -0.0176(9)
C23 0.0290(11) 0.0208(11) 0.0252(11) 0.0020(8) -0.0040(9) -0.0138(9)
C24 0.0213(10) 0.0151(10) 0.0194(10) -0.0032(7) 0.0005(8) -0.0084(8)
C25 0.0222(10) 0.0141(10) 0.0245(10) -0.0024(8) -0.0029(8) -0.0072(8)
C26 0.0239(11) 0.0187(11) 0.0331(12) -0.0053(9) -0.0085(9) 0.0000(9)
C27 0.0205(10) 0.0213(11) 0.0324(12) -0.0056(9) 0.0029(9) -0.0071(9)
C28 0.0307(12) 0.0194(11) 0.0242(11) -0.0049(8) 0.0034(9) -0.0120(9)
C29 0.0385(13) 0.0343(13) 0.0290(12) -0.0099(10) 0.0083(10) -0.0161(11)
C30 0.0326(12) 0.0237(11) 0.0219(11) -0.0023(8) -0.0047(9) -0.0125(9)
C31 0.0224(10) 0.0181(10) 0.0242(10) -0.0023(8) -0.0036(8) -0.0071(8)
C32 0.0270(12) 0.0385(14) 0.0303(12) -0.0107(10) -0.0093(9) -0.0052(10)
C33 0.0193(10) 0.0206(10) 0.0169(9) -0.0014(8) -0.0008(8) -0.0074(8)
C34 0.0184(10) 0.0214(11) 0.0233(10) -0.0004(8) 0.0004(8) -0.0074(8)
C35 0.0313(12) 0.0288(13) 0.0292(12) -0.0011(10) -0.0041(10) 0.0050(10)
C36 0.0239(11) 0.0236(11) 0.0269(11) -0.0076(9) 0.0006(9) -0.0068(9)
C37 0.0253(11) 0.0375(13) 0.0269(11) -0.0086(10) -0.0026(9) -0.0132(10)
C38 0.0442(15) 0.0573(18) 0.0359(14) -0.0191(12) -0.0084(11) -0.0137(13)
C39 0.0252(11) 0.0361(13) 0.0225(11) 0.0003(9) -0.0073(9) -0.0067(10)
C40 0.0227(10) 0.0229(11) 0.0233(11) 0.0015(8) -0.0047(8) -0.0059(9)
C41 0.0358(13) 0.0253(12) 0.0273(11) 0.0003(9) -0.0125(10) 0.0022(10)

loop_
_atom_type_symbol
_atom_type_description
_atom_type_scat_dispersion_real
_atom_type_scat_dispersion_imag
_atom_type_scat_source
C C 0.0033 0.0016 'International Tables Vol C Tables 4.2.6.8 and 6.1.1.4'
H H 0.0000 0.0000 'International Tables Vol C Tables 4.2.6.8 and 6.1.1.4'
B B 0.0013 0.0007 'International Tables Vol C Tables 4.2.6.8 and 6.1.1.4'
Cl Cl 0.1484 0.1585 'International Tables Vol C Tables 4.2.6.8 and 6.1.1.4'
N N 0.0061 0.0033 'International Tables Vol C Tables 4.2.6.8 and 6.1.1.4'

loop_
_geom_angle_atom_site_label_1
_geom_angle_atom_site_label_2
_geom_angle_atom_site_label_3
_geom_angle
C1 N1 C9 125.66(16)
C1 N1 C2 115.07(15)
C9 N1 C2 118.68(16)
N1 C1 B1 126.33(17)
N1 C1 C6 105.60(15)
B1 C1 C6 128.01(17)
C1 B1 C21 128.49(17)
C1 B1 Cl1 121.59(15)
C21 B1 Cl1 109.50(14)
C21 N2 C24 125.30(15)
C21 N2 C22 110.60(15)
C24 N2 C22 117.93(16)
N1 C2 C3 112.37(17)
N1 C2 C5 101.07(15)
C3 C2 C5 110.60(17)
N1 C2 C4 113.08(16)
C3 C2 C4 106.59(18)
C5 C2 C4 113.23(18)
C21 N3 C33 128.74(16)
C21 N3 C23 112.56(15)
C33 N3 C23 118.38(15)
C2 C3 H3A 109.5
C2 C3 H3B 109.5
H3A C3 H3B 109.5
C2 C3 H3C 109.5
H3A C3 H3C 109.5
H3B C3 H3C 109.5
C2 C4 H4A 109.5
C2 C4 H4B 109.5
H4A C4 H4B 109.5
C2 C4 H4C 109.5
H4A C4 H4C 109.5
H4B C4 H4C 109.5
C2 C5 C6 107.56(16)
C2 C5 H5A 110.2
C6 C5 H5A 110.2
C2 C5 H5B 110.2
C6 C5 H5B 110.2
H5A C5 H5B 108.5
C7 C6 C8 109.36(17)
C7 C6 C5 110.27(16)
C8 C6 C5 107.91(16)
C7 C6 C1 109.90(15)
C8 C6 C1 115.55(16)
C5 C6 C1 103.65(16)
C6 C7 H7A 109.5
C6 C7 H7B 109.5
H7A C7 H7B 109.5
C6 C7 H7C 109.5
H7A C7 H7C 109.5
H7B C7 H7C 109.5
C6 C8 H8A 109.5
C6 C8 H8B 109.5
H8A C8 H8B 109.5
C6 C8 H8C 109.5
H8A C8 H8C 109.5
H8B C8 H8C 109.5
C10 C9 C17 119.76(18)
C10 C9 N1 119.81(18)
C17 C9 N1 120.42(17)
C14 C10 C9 118.64(19)
C14 C10 C11 117.97(18)
C9 C10 C11 123.25(18)
C10 C11 C13 110.55(19)
C10 C11 C12 112.85(19)
C13 C11 C12 109.90(18)
C10 C11 H11 107.8
C13 C11 H11 107.8
C12 C11 H11 107.8
C11 C12 H12A 109.5
C11 C12 H12B 109.5
H12A C12 H12B 109.5
C11 C12 H12C 109.5
H12A C12 H12C 109.5
H12B C12 H12C 109.5
C11 C13 H13A 109.5
C11 C13 H13B 109.5
H13A C13 H13B 109.5
C11 C13 H13C 109.5
H13A C13 H13C 109.5
H13B C13 H13C 109.5
C15 C14 C10 121.6(2)
C15 C14 H14 119.2
C10 C14 H14 119.2
C16 C15 C14 119.1(2)
C16 C15 H15 120.4
C14 C15 H15 120.4
C15 C16 C17 122.1(2)
C15 C16 H16 118.9
C17 C16 H16 118.9
C16 C17 C9 118.58(19)
C16 C17 C18 117.85(19)
C9 C17 C18 123.44(18)
C17 C18 C20 112.41(18)
C17 C18 C19 111.25(17)
C20 C18 C19 107.63(18)
C17 C18 H18 108.5
C20 C18 H18 108.5
C19 C18 H18 108.5
C18 C19 H19A 109.5
C18 C19 H19B 109.5
H19A C19 H19B 109.5
C18 C19 H19C 109.5
H19A C19 H19C 109.5
H19B C19 H19C 109.5
C18 C20 H20A 109.5
C18 C20 H20B 109.5
H20A C20 H20B 109.5
C18 C20 H20C 109.5
H20A C20 H20C 109.5
H20B C20 H20C 109.5
N3 C21 N2 107.10(16)
N3 C21 B1 123.19(16)
N2 C21 B1 129.71(16)
N2 C22 C23 103.20(16)
N2 C22 H22A 111.1
C23 C22 H22A 111.1
N2 C22 H22B 111.1
C23 C22 H22B 111.1
H22A C22 H22B 109.1
N3 C23 C22 102.36(15)
N3 C23 H23A 111.3
C22 C23 H23A 111.3
N3 C23 H23B 111.3
C22 C23 H23B 111.3
H23A C23 H23B 109.2
C31 C24 C25 120.35(17)
C31 C24 N2 118.83(17)
C25 C24 N2 120.49(17)
C27 C25 C24 118.00(18)
C27 C25 C26 118.76(18)
C24 C25 C26 123.06(17)
C25 C26 H26A 109.5
C25 C26 H26B 109.5
H26A C26 H26B 109.5
C25 C26 H26C 109.5
H26A C26 H26C 109.5
H26B C26 H26C 109.5
C28 C27 C25 122.64(19)
C28 C27 H27 118.7
C25 C27 H27 118.7
C30 C28 C27 117.97(18)
C30 C28 C29 121.1(2)
C27 C28 C29 120.8(2)
C28 C29 H29A 109.5
C28 C29 H29B 109.5
H29A C29 H29B 109.5
C28 C29 H29C 109.5
H29A C29 H29C 109.5
H29B C29 H29C 109.5
C28 C30 C31 122.0(2)
C28 C30 H30 119.0
C31 C30 H30 119.0
C30 C31 C24 118.71(18)
C30 C31 C32 118.54(18)
C24 C31 C32 122.75(17)
C31 C32 H32A 109.5
C31 C32 H32B 109.5
H32A C32 H32B 109.5
C31 C32 H32C 109.5
H32A C32 H32C 109.5
H32B C32 H32C 109.5
C34 C33 C40 121.27(18)
C34 C33 N3 119.88(17)
C40 C33 N3 118.61(17)
C36 C34 C33 117.93(19)
C36 C34 C35 120.29(18)
C33 C34 C35 121.77(19)
C34 C35 H35A 109.5
C34 C35 H35B 109.5
H35A C35 H35B 109.5
C34 C35 H35C 109.5
H35A C35 H35C 109.5
H35B C35 H35C 109.5
C34 C36 C37 122.51(19)
C34 C36 H36 118.7
C37 C36 H36 118.7
C39 C37 C36 117.7(2)
C39 C37 C38 121.1(2)
C36 C37 C38 121.2(2)
C37 C38 H38A 109.5
C37 C38 H38B 109.5
H38A C38 H38B 109.5
C37 C38 H38C 109.5
H38A C38 H38C 109.5
H38B C38 H38C 109.5
C37 C39 C40 122.3(2)
C37 C39 H39 118.9
C40 C39 H39 118.9
C39 C40 C33 118.26(19)
C39 C40 C41 119.32(18)
C33 C40 C41 122.42(18)
C40 C41 H41A 109.5
C40 C41 H41B 109.5
H41A C41 H41B 109.5
C40 C41 H41C 109.5
H41A C41 H41C 109.5
H41B C41 H41C 109.5

loop_
_geom_bond_atom_site_label_1
_geom_bond_atom_site_label_2
_geom_bond_distance
Cl1 B1 1.854(2)
N1 C1 1.408(2)
N1 C9 1.433(2)
N1 C2 1.502(2)
C1 B1 1.481(3)
C1 C6 1.541(3)
B1 C21 1.550(3)
N2 C21 1.379(2)
N2 C24 1.438(2)
N2 C22 1.480(2)
C2 C3 1.521(3)
C2 C5 1.522(3)
C2 C4 1.536(3)
N3 C21 1.365(2)
N3 C33 1.437(2)
N3 C23 1.471(3)
C3 H3A 0.9800
C3 H3B 0.9800
C3 H3C 0.9800
C4 H4A 0.9800
C4 H4B 0.9800
C4 H4C 0.9800
C5 C6 1.533(3)
C5 H5A 0.9900
C5 H5B 0.9900
C6 C7 1.528(3)
C6 C8 1.532(3)
C7 H7A 0.9800
C7 H7B 0.9800
C7 H7C 0.9800
C8 H8A 0.9800
C8 H8B 0.9800
C8 H8C 0.9800
C9 C10 1.407(3)
C9 C17 1.418(3)
C10 C14 1.390(3)
C10 C11 1.522(3)
C11 C13 1.525(3)
C11 C12 1.535(3)
C11 H11 1.0000
C12 H12A 0.9800
C12 H12B 0.9800
C12 H12C 0.9800
C13 H13A 0.9800
C13 H13B 0.9800
C13 H13C 0.9800
C14 C15 1.384(3)
C14 H14 0.9500
C15 C16 1.369(3)
C15 H15 0.9500
C16 C17 1.381(3)
C16 H16 0.9500
C17 C18 1.518(3)
C18 C20 1.534(3)
C18 C19 1.540(3)
C18 H18 1.0000
C19 H19A 0.9800
C19 H19B 0.9800
C19 H19C 0.9800
C20 H20A 0.9800
C20 H20B 0.9800
C20 H20C 0.9800
C22 C23 1.501(3)
C22 H22A 0.9900
C22 H22B 0.9900
C23 H23A 0.9900
C23 H23B 0.9900
C24 C31 1.400(3)
C24 C25 1.403(3)
C25 C27 1.396(3)
C25 C26 1.505(3)
C26 H26A 0.9800
C26 H26B 0.9800
C26 H26C 0.9800
C27 C28 1.382(3)
C27 H27 0.9500
C28 C30 1.380(3)
C28 C29 1.509(3)
C29 H29A 0.9800
C29 H29B 0.9800
C29 H29C 0.9800
C30 C31 1.398(3)
C30 H30 0.9500
C31 C32 1.504(3)
C32 H32A 0.9800
C32 H32B 0.9800
C32 H32C 0.9800
C33 C34 1.399(3)
C33 C40 1.399(3)
C34 C36 1.389(3)
C34 C35 1.492(3)
C35 H35A 0.9800
C35 H35B 0.9800
C35 H35C 0.9800
C36 C37 1.390(3)
C36 H36 0.9500
C37 C39 1.387(3)
C37 C38 1.501(3)
C38 H38A 0.9800
C38 H38B 0.9800
C38 H38C 0.9800
C39 C40 1.388(3)
C39 H39 0.9500
C40 C41 1.505(3)
C41 H41A 0.9800
C41 H41B 0.9800
C41 H41C 0.9800

loop_
_geom_torsion_atom_site_label_1
_geom_torsion_atom_site_label_2
_geom_torsion_atom_site_label_3
_geom_torsion_atom_site_label_4
_geom_torsion
C9 N1 C1 B1 16.5(3)
C2 N1 C1 B1 -172.43(17)
C9 N1 C1 C6 -166.14(17)
C2 N1 C1 C6 4.9(2)
N1 C1 B1 C21 168.51(17)
C6 C1 B1 C21 -8.3(3)
N1 C1 B1 Cl1 -3.2(3)
C6 C1 B1 Cl1 -179.96(14)
C1 N1 C2 C3 129.51(18)
C9 N1 C2 C3 -58.7(2)
C1 N1 C2 C5 11.6(2)
C9 N1 C2 C5 -176.67(16)
C1 N1 C2 C4 -109.8(2)
C9 N1 C2 C4 62.0(2)
N1 C2 C5 C6 -23.5(2)
C3 C2 C5 C6 -142.69(17)
C4 C2 C5 C6 97.8(2)
C2 C5 C6 C7 -90.52(19)
C2 C5 C6 C8 150.08(17)
C2 C5 C6 C1 27.1(2)
N1 C1 C6 C7 98.56(17)
B1 C1 C6 C7 -84.1(2)
N1 C1 C6 C8 -137.12(17)
B1 C1 C6 C8 40.2(3)
N1 C1 C6 C5 -19.29(18)
B1 C1 C6 C5 158.02(18)
C1 N1 C9 C10 80.3(2)
C2 N1 C9 C10 -90.5(2)
C1 N1 C9 C17 -100.8(2)
C2 N1 C9 C17 88.4(2)
C17 C9 C10 C14 -3.5(3)
N1 C9 C10 C14 175.4(2)
C17 C9 C10 C11 172.23(19)
N1 C9 C10 C11 -8.8(3)
C14 C10 C11 C13 67.4(3)
C9 C10 C11 C13 -108.4(2)
C14 C10 C11 C12 -56.1(3)
C9 C10 C11 C12 128.1(2)
C9 C10 C14 C15 -0.3(4)
C11 C10 C14 C15 -176.3(2)
C10 C14 C15 C16 3.5(4)
C14 C15 C16 C17 -2.9(4)
C15 C16 C17 C9 -0.8(4)
C15 C16 C17 C18 175.1(2)
C10 C9 C17 C16 4.1(3)
N1 C9 C17 C16 -174.85(19)
C10 C9 C17 C18 -171.59(19)
N1 C9 C17 C18 9.5(3)
C16 C17 C18 C20 59.2(3)
C9 C17 C18 C20 -125.1(2)
C16 C17 C18 C19 -61.6(3)
C9 C17 C18 C19 114.1(2)
C33 N3 C21 N2 -170.05(17)
C23 N3 C21 N2 3.2(2)
C33 N3 C21 B1 10.3(3)
C23 N3 C21 B1 -176.41(17)
C24 N2 C21 N3 -141.09(17)
C22 N2 C21 N3 10.4(2)
C24 N2 C21 B1 38.5(3)
C22 N2 C21 B1 -169.95(18)
C1 B1 C21 N3 -128.1(2)
Cl1 B1 C21 N3 44.4(2)
C1 B1 C21 N2 52.3(3)
Cl1 B1 C21 N2 -135.18(17)
C21 N2 C22 C23 -19.3(2)
C24 N2 C22 C23 134.63(18)
C21 N3 C23 C22 -14.8(2)
C33 N3 C23 C22 159.20(16)
N2 C22 C23 N3 19.3(2)
C21 N2 C24 C31 -142.88(19)
C22 N2 C24 C31 67.4(2)
C21 N2 C24 C25 43.7(3)
C22 N2 C24 C25 -106.0(2)
C31 C24 C25 C27 6.6(3)
N2 C24 C25 C27 179.99(17)
C31 C24 C25 C26 -168.41(19)
N2 C24 C25 C26 4.9(3)
C24 C25 C27 C28 -3.6(3)
C26 C25 C27 C28 171.72(19)
C25 C27 C28 C30 -1.1(3)
C25 C27 C28 C29 -178.88(19)
C27 C28 C30 C31 2.8(3)
C29 C28 C30 C31 -179.4(2)
C28 C30 C31 C24 0.2(3)
C28 C30 C31 C32 -179.4(2)
C25 C24 C31 C30 -5.1(3)
N2 C24 C31 C30 -178.53(17)
C25 C24 C31 C32 174.50(19)
N2 C24 C31 C32 1.0(3)
C21 N3 C33 C34 73.3(3)
C23 N3 C33 C34 -99.6(2)
C21 N3 C33 C40 -112.2(2)
C23 N3 C33 C40 74.8(2)
C40 C33 C34 C36 0.9(3)
N3 C33 C34 C36 175.21(17)
C40 C33 C34 C35 -179.1(2)
N3 C33 C34 C35 -4.7(3)
C33 C34 C36 C37 0.0(3)
C35 C34 C36 C37 180.0(2)
C34 C36 C37 C39 -1.0(3)
C34 C36 C37 C38 178.0(2)
C36 C37 C39 C40 1.1(3)
C38 C37 C39 C40 -177.9(2)
C37 C39 C40 C33 -0.2(3)
C37 C39 C40 C41 178.9(2)
C34 C33 C40 C39 -0.8(3)
N3 C33 C40 C39 -175.21(18)
C34 C33 C40 C41 -179.9(2)
N3 C33 C40 C41 5.7(3)
